data_7116964
loop_
_publ_author_name
'Wei Gao'
'Lan Xin'
'Zhiqiang Hao'
'Guodong Li'
'Ji-Hu Su'
'Lijing Zhou'
'Ying Mu'

_publ_section_title
;
 The ligand redox behavior and role in
 1,2-bis[(2,6-diisopropylphenyl)imino]-acenaphthene nickel-TMA(MAO)
 systems for ethylene polymerization
;
_journal_name_full Chem.Commun.
_journal_page_first 7004
_journal_paper_doi 10.1039/C5cc00582E
_journal_volume 51
_journal_year 2015
_chemical_formula_sum 'C72 H80 Cl2 N4 Ni2'
_chemical_formula_weight 1189.72
_chemical_name_systematic
; 
 ? 
;
_space_group_IT_number 14
_symmetry_cell_setting monoclinic
_symmetry_space_group_name_Hall '-P 2yn'
_symmetry_space_group_name_H-M 'P 1 21/n 1'
_atom_sites_solution_hydrogens geom
_atom_sites_solution_primary direct
_atom_sites_solution_secondary difmap
_audit_creation_method SHELXL-97
_audit_update_record
;
2015-01-21 deposited with the CCDC.
2015-03-17 downloaded from the CCDC.
;
_cell_angle_alpha 90.00
_cell_angle_beta 94.6890(10)
_cell_angle_gamma 90.00
_cell_formula_units_Z 2
_cell_length_a 16.1963(11)
_cell_length_b 12.2535(8)
_cell_length_c 16.3252(11)
_cell_measurement_reflns_used 4285
_cell_measurement_temperature 185(2)
_cell_measurement_theta_max 25.08
_cell_measurement_theta_min 2.38
_cell_volume 3229.1(4)
_computing_cell_refinement 'Bruker SMART'
_computing_data_collection 'Bruker SMART'
_computing_data_reduction 'Bruker SAINT'
_computing_molecular_graphics 'Bruker SHELXTL'
_computing_publication_material 'Bruker SHELXTL'
_computing_structure_refinement 'SHELXL-97 (Sheldrick, 1997)'
_computing_structure_solution 'SHELXS-97 (Sheldrick, 1990)'
_diffrn_ambient_temperature 185(2)
_diffrn_measured_fraction_theta_full 0.996
_diffrn_measured_fraction_theta_max 0.996
_diffrn_measurement_device_type 'CCD area detector'
_diffrn_measurement_method 'phi and omega scan'
_diffrn_radiation_monochromator graphite
_diffrn_radiation_source 'fine-focus sealed tube'
_diffrn_radiation_type MoK\a
_diffrn_radiation_wavelength 0.71073
_diffrn_reflns_av_R_equivalents 0.0406
_diffrn_reflns_av_sigmaI/netI 0.0455
_diffrn_reflns_limit_h_max 15
_diffrn_reflns_limit_h_min -20
_diffrn_reflns_limit_k_max 15
_diffrn_reflns_limit_k_min -14
_diffrn_reflns_limit_l_max 20
_diffrn_reflns_limit_l_min -20
_diffrn_reflns_number 20255
_diffrn_reflns_theta_full 26.04
_diffrn_reflns_theta_max 26.04
_diffrn_reflns_theta_min 1.70
_exptl_absorpt_coefficient_mu 0.709
_exptl_absorpt_correction_T_max 0.9197
_exptl_absorpt_correction_T_min 0.8482
_exptl_absorpt_correction_type multi-scan
_exptl_absorpt_process_details 'SADABS; Bruker, 2000'
_exptl_crystal_colour black
_exptl_crystal_density_diffrn 1.224
_exptl_crystal_density_method 'not measured'
_exptl_crystal_description block
_exptl_crystal_F_000 1260
_exptl_crystal_size_max 0.24
_exptl_crystal_size_mid 0.14
_exptl_crystal_size_min 0.12
_refine_diff_density_max 0.446
_refine_diff_density_min -0.267
_refine_diff_density_rms 0.060
_refine_ls_extinction_method none
_refine_ls_goodness_of_fit_ref 1.012
_refine_ls_hydrogen_treatment constr
_refine_ls_matrix_type full
_refine_ls_number_parameters 369
_refine_ls_number_reflns 6341
_refine_ls_number_restraints 0
_refine_ls_restrained_S_all 1.012
_refine_ls_R_factor_all 0.0655
_refine_ls_R_factor_gt 0.0423
_refine_ls_shift/su_max 0.000
_refine_ls_shift/su_mean 0.000
_refine_ls_structure_factor_coef Fsqd
_refine_ls_weighting_details 'calc w=1/[\s^2^(Fo^2^)+(0.0548P)^2^+0.0000P] where P=(Fo^2^+2Fc^2^)/3'
_refine_ls_weighting_scheme calc
_refine_ls_wR_factor_gt 0.0930
_refine_ls_wR_factor_ref 0.1033
_reflns_number_gt 4646
_reflns_number_total 6341
_reflns_threshold_expression >2sigma(I)
_cod_data_source_file c5cc00582e2.cif
_cod_data_source_block Complex_2
_cod_original_sg_symbol_H-M P2(1)/n
_cod_database_code 7116964

loop_
_symmetry_equiv_pos_as_xyz
'x, y, z'
'-x+1/2, y+1/2, -z+1/2'
'-x, -y, -z'
'x-1/2, -y-1/2, z-1/2'

loop_
_atom_site_label
_atom_site_type_symbol
_atom_site_fract_x
_atom_site_fract_y
_atom_site_fract_z
_atom_site_U_iso_or_equiv
_atom_site_adp_type
_atom_site_occupancy
_atom_site_symmetry_multiplicity
_atom_site_calc_flag
_atom_site_refinement_flags
_atom_site_disorder_assembly
_atom_site_disorder_group
C1 C 0.08677(14) 0.06547(18) 0.25052(12) 0.0250(5) Uani 1 1 d . . .
C2 C 0.10837(14) 0.08128(18) 0.33902(13) 0.0260(5) Uani 1 1 d . . .
C3 C 0.06936(16) 0.0655(2) 0.40994(13) 0.0339(6) Uani 1 1 d . . .
H3 H 0.0141 0.0390 0.4078 0.041 Uiso 1 1 calc R . .
C4 C 0.11357(17) 0.0898(2) 0.48604(14) 0.0372(6) Uani 1 1 d . . .
H4 H 0.0870 0.0786 0.5351 0.045 Uiso 1 1 calc R . .
C5 C 0.19302(16) 0.12893(18) 0.49196(13) 0.0340(6) Uani 1 1 d . . .
H5 H 0.2205 0.1433 0.5445 0.041 Uiso 1 1 calc R . .
C6 C 0.23447(15) 0.14804(17) 0.42021(13) 0.0283(5) Uani 1 1 d . . .
C7 C 0.19050(14) 0.12247(17) 0.34556(13) 0.0250(5) Uani 1 1 d . . .
C8 C 0.31506(16) 0.1913(2) 0.41516(14) 0.0359(6) Uani 1 1 d . . .
H8 H 0.3481 0.2093 0.4640 0.043 Uiso 1 1 calc R . .
C9 C 0.34561(16) 0.2072(2) 0.34027(15) 0.0387(6) Uani 1 1 d . . .
H9 H 0.3996 0.2372 0.3387 0.046 Uiso 1 1 calc R . .
C10 C 0.30048(15) 0.18109(19) 0.26552(14) 0.0314(6) Uani 1 1 d . . .
H10 H 0.3235 0.1932 0.2146 0.038 Uiso 1 1 calc R . .
C11 C 0.22266(14) 0.13779(17) 0.26764(13) 0.0239(5) Uani 1 1 d . . .
C12 C 0.15674(14) 0.10052(17) 0.20702(12) 0.0229(5) Uani 1 1 d . . .
C13 C -0.05777(14) 0.0284(2) 0.24076(13) 0.0308(6) Uani 1 1 d . . .
C14 C -0.09942(15) 0.1255(2) 0.25837(14) 0.0347(6) Uani 1 1 d . . .
C15 C -0.17632(16) 0.1162(2) 0.29019(16) 0.0452(7) Uani 1 1 d . . .
H15 H -0.2053 0.1806 0.3031 0.054 Uiso 1 1 calc R . .
C16 C -0.21156(17) 0.0158(2) 0.30340(17) 0.0473(7) Uani 1 1 d . . .
H16 H -0.2642 0.0113 0.3249 0.057 Uiso 1 1 calc R . .
C17 C -0.16988(16) -0.0777(2) 0.28516(15) 0.0416(6) Uani 1 1 d . . .
H17 H -0.1945 -0.1466 0.2943 0.050 Uiso 1 1 calc R . .
C18 C -0.09231(15) -0.0741(2) 0.25360(14) 0.0341(6) Uani 1 1 d . . .
C19 C -0.06500(17) 0.2379(2) 0.24016(15) 0.0390(6) Uani 1 1 d . . .
H19 H -0.0051 0.2286 0.2311 0.047 Uiso 1 1 calc R . .
C20 C -0.0703(2) 0.3184(3) 0.31165(18) 0.0628(9) Uani 1 1 d . . .
H20A H -0.0432 0.3871 0.2987 0.094 Uiso 1 1 calc R . .
H20B H -0.0424 0.2871 0.3618 0.094 Uiso 1 1 calc R . .
H20C H -0.1285 0.3324 0.3201 0.094 Uiso 1 1 calc R . .
C21 C -0.10821(19) 0.2839(2) 0.16125(17) 0.0543(8) Uani 1 1 d . . .
H21A H -0.1003 0.2341 0.1156 0.081 Uiso 1 1 calc R . .
H21B H -0.0846 0.3554 0.1498 0.081 Uiso 1 1 calc R . .
H21C H -0.1675 0.2918 0.1677 0.081 Uiso 1 1 calc R . .
C22 C -0.04656(16) -0.1788(2) 0.23723(16) 0.0401(6) Uani 1 1 d . . .
H22 H -0.0007 -0.1595 0.2024 0.048 Uiso 1 1 calc R . .
C23 C -0.0068(2) -0.2264(3) 0.31723(18) 0.0635(9) Uani 1 1 d . . .
H23A H 0.0319 -0.1733 0.3437 0.095 Uiso 1 1 calc R . .
H23B H 0.0231 -0.2934 0.3054 0.095 Uiso 1 1 calc R . .
H23C H -0.0500 -0.2433 0.3540 0.095 Uiso 1 1 calc R . .
C24 C -0.1006(2) -0.2632(3) 0.1902(2) 0.0722(10) Uani 1 1 d . . .
H24A H -0.1407 -0.2928 0.2261 0.108 Uiso 1 1 calc R . .
H24B H -0.0657 -0.3223 0.1721 0.108 Uiso 1 1 calc R . .
H24C H -0.1302 -0.2287 0.1422 0.108 Uiso 1 1 calc R . .
C25 C 0.20483(15) 0.15762(18) 0.08157(12) 0.0276(5) Uani 1 1 d . . .
C26 C 0.19494(16) 0.27128(19) 0.07323(13) 0.0328(6) Uani 1 1 d . . .
C27 C 0.25570(19) 0.3286(2) 0.03562(15) 0.0446(7) Uani 1 1 d . . .
H27 H 0.2515 0.4057 0.0311 0.054 Uiso 1 1 calc R . .
C28 C 0.32139(19) 0.2764(2) 0.00497(16) 0.0500(8) Uani 1 1 d . . .
H28 H 0.3626 0.3174 -0.0196 0.060 Uiso 1 1 calc R . .
C29 C 0.32749(18) 0.1643(2) 0.00986(15) 0.0436(7) Uani 1 1 d . . .
H29 H 0.3725 0.1287 -0.0128 0.052 Uiso 1 1 calc R . .
C30 C 0.26921(16) 0.10193(19) 0.04714(14) 0.0324(6) Uani 1 1 d . . .
C31 C 0.12074(17) 0.3305(2) 0.10367(15) 0.0405(6) Uani 1 1 d . . .
H31 H 0.0792 0.2741 0.1169 0.049 Uiso 1 1 calc R . .
C32 C 0.1441(2) 0.3952(2) 0.18193(16) 0.0521(8) Uani 1 1 d . . .
H32A H 0.1655 0.3453 0.2255 0.078 Uiso 1 1 calc R . .
H32B H 0.0950 0.4329 0.1991 0.078 Uiso 1 1 calc R . .
H32C H 0.1868 0.4489 0.1715 0.078 Uiso 1 1 calc R . .
C33 C 0.0790(2) 0.4063(2) 0.03787(18) 0.0596(9) Uani 1 1 d . . .
H33A H 0.1183 0.4626 0.0237 0.089 Uiso 1 1 calc R . .
H33B H 0.0305 0.4408 0.0591 0.089 Uiso 1 1 calc R . .
H33C H 0.0614 0.3637 -0.0113 0.089 Uiso 1 1 calc R . .
C34 C 0.27484(17) -0.02138(19) 0.04761(16) 0.0392(6) Uani 1 1 d . . .
H34 H 0.2321 -0.0498 0.0830 0.047 Uiso 1 1 calc R . .
C35 C 0.3589(2) -0.0622(3) 0.0830(2) 0.0679(10) Uani 1 1 d . . .
H35A H 0.4012 -0.0422 0.0461 0.102 Uiso 1 1 calc R . .
H35B H 0.3573 -0.1418 0.0887 0.102 Uiso 1 1 calc R . .
H35C H 0.3725 -0.0290 0.1370 0.102 Uiso 1 1 calc R . .
C36 C 0.2546(2) -0.0648(2) -0.03851(19) 0.0695(10) Uani 1 1 d . . .
H36A H 0.1984 -0.0424 -0.0584 0.104 Uiso 1 1 calc R . .
H36B H 0.2580 -0.1447 -0.0378 0.104 Uiso 1 1 calc R . .
H36C H 0.2943 -0.0356 -0.0750 0.104 Uiso 1 1 calc R . .
Cl1 Cl 0.01338(5) -0.12846(5) 0.02565(4) 0.0470(2) Uani 1 1 d . . .
N1 N 0.01974(12) 0.03755(15) 0.20458(11) 0.0269(4) Uani 1 1 d . . .
N2 N 0.14558(11) 0.09996(14) 0.12667(10) 0.0251(4) Uani 1 1 d . . .
Ni1 Ni 0.039357(19) 0.03589(2) 0.088642(16) 0.02789(11) Uani 1 1 d . . .

loop_
_atom_site_aniso_label
_atom_site_aniso_U_11
_atom_site_aniso_U_22
_atom_site_aniso_U_33
_atom_site_aniso_U_23
_atom_site_aniso_U_13
_atom_site_aniso_U_12
C1 0.0240(13) 0.0300(12) 0.0213(11) -0.0029(9) 0.0027(9) -0.0004(10)
C2 0.0289(14) 0.0247(11) 0.0243(11) -0.0014(9) 0.0024(10) -0.0018(10)
C3 0.0329(15) 0.0422(14) 0.0275(12) -0.0022(11) 0.0078(11) -0.0089(12)
C4 0.0518(18) 0.0408(14) 0.0202(12) -0.0020(10) 0.0102(11) -0.0090(13)
C5 0.0476(17) 0.0329(13) 0.0211(12) -0.0016(10) 0.0006(11) -0.0081(12)
C6 0.0366(15) 0.0237(12) 0.0244(12) 0.0000(9) 0.0012(10) -0.0042(10)
C7 0.0287(14) 0.0242(12) 0.0223(11) 0.0005(9) 0.0031(9) -0.0013(10)
C8 0.0392(16) 0.0378(14) 0.0292(13) -0.0015(10) -0.0064(11) -0.0111(12)
C9 0.0326(16) 0.0453(15) 0.0381(14) -0.0005(12) 0.0014(12) -0.0159(12)
C10 0.0324(15) 0.0362(13) 0.0261(12) 0.0023(10) 0.0056(10) -0.0102(11)
C11 0.0252(13) 0.0233(11) 0.0231(11) 0.0003(9) 0.0008(9) -0.0030(10)
C12 0.0253(13) 0.0218(11) 0.0219(11) -0.0007(9) 0.0030(9) -0.0005(10)
C13 0.0213(13) 0.0474(15) 0.0234(11) -0.0051(10) 0.0004(9) -0.0050(11)
C14 0.0288(15) 0.0484(16) 0.0269(12) -0.0019(11) 0.0019(10) 0.0020(12)
C15 0.0309(16) 0.0607(19) 0.0446(16) -0.0022(14) 0.0074(12) 0.0116(14)
C16 0.0256(15) 0.068(2) 0.0493(17) 0.0031(14) 0.0112(12) 0.0005(14)
C17 0.0291(16) 0.0540(17) 0.0424(15) -0.0002(13) 0.0077(12) -0.0064(13)
C18 0.0247(14) 0.0490(15) 0.0289(12) -0.0055(11) 0.0035(10) -0.0050(12)
C19 0.0343(16) 0.0457(16) 0.0375(14) -0.0048(11) 0.0063(12) 0.0078(12)
C20 0.074(2) 0.061(2) 0.0551(19) -0.0173(16) 0.0153(17) -0.0109(18)
C21 0.059(2) 0.0551(18) 0.0488(17) 0.0051(14) 0.0035(15) 0.0124(16)
C22 0.0322(16) 0.0443(16) 0.0458(15) -0.0064(12) 0.0150(12) -0.0087(12)
C23 0.067(2) 0.059(2) 0.066(2) 0.0022(16) 0.0123(17) 0.0194(17)
C24 0.059(2) 0.069(2) 0.090(3) -0.0341(19) 0.0123(19) -0.0188(18)
C25 0.0335(15) 0.0303(13) 0.0190(11) 0.0009(9) 0.0021(10) -0.0060(11)
C26 0.0424(16) 0.0304(13) 0.0254(12) -0.0010(10) 0.0027(11) -0.0036(12)
C27 0.065(2) 0.0285(14) 0.0411(15) 0.0029(11) 0.0110(14) -0.0091(13)
C28 0.062(2) 0.0447(17) 0.0465(16) 0.0082(13) 0.0239(15) -0.0162(15)
C29 0.0511(19) 0.0428(16) 0.0401(15) 0.0013(12) 0.0245(13) -0.0042(13)
C30 0.0399(16) 0.0315(13) 0.0271(12) 0.0028(10) 0.0108(11) -0.0024(12)
C31 0.0504(19) 0.0263(13) 0.0446(15) -0.0003(11) 0.0037(13) 0.0025(12)
C32 0.073(2) 0.0408(16) 0.0433(16) -0.0052(13) 0.0072(15) 0.0109(15)
C33 0.072(2) 0.0470(18) 0.0576(19) 0.0035(14) -0.0091(17) 0.0129(16)
C34 0.0433(17) 0.0330(14) 0.0435(15) 0.0039(11) 0.0170(13) 0.0010(12)
C35 0.069(3) 0.054(2) 0.078(2) 0.0128(17) -0.0049(19) 0.0078(17)
C36 0.098(3) 0.0428(18) 0.065(2) -0.0100(15) -0.007(2) -0.0040(18)
Cl1 0.0710(5) 0.0321(3) 0.0341(3) -0.0027(3) -0.0189(3) 0.0063(3)
N1 0.0222(11) 0.0355(11) 0.0235(9) -0.0047(8) 0.0038(8) -0.0020(9)
N2 0.0278(11) 0.0253(10) 0.0223(9) -0.0002(7) 0.0033(8) 0.0007(8)
Ni1 0.02776(19) 0.03384(18) 0.02143(16) -0.00327(12) -0.00181(12) -0.00076(14)

loop_
_atom_type_symbol
_atom_type_description
_atom_type_scat_dispersion_real
_atom_type_scat_dispersion_imag
_atom_type_scat_source
C C 0.0033 0.0016 'International Tables Vol C Tables 4.2.6.8 and 6.1.1.4'
H H 0.0000 0.0000 'International Tables Vol C Tables 4.2.6.8 and 6.1.1.4'
N N 0.0061 0.0033 'International Tables Vol C Tables 4.2.6.8 and 6.1.1.4'
Cl Cl 0.1484 0.1585 'International Tables Vol C Tables 4.2.6.8 and 6.1.1.4'
Ni Ni 0.3393 1.1124 'International Tables Vol C Tables 4.2.6.8 and 6.1.1.4'

loop_
_geom_angle_atom_site_label_1
_geom_angle_atom_site_label_2
_geom_angle_atom_site_label_3
_geom_angle
_geom_angle_site_symmetry_1
_geom_angle_site_symmetry_3
N1 C1 C12 116.10(18) . .
N1 C1 C2 135.6(2) . .
C12 C1 C2 108.01(19) . .
C3 C2 C7 118.6(2) . .
C3 C2 C1 135.9(2) . .
C7 C2 C1 105.49(18) . .
C2 C3 C4 118.4(2) . .
C2 C3 H3 120.8 . .
C4 C3 H3 120.8 . .
C5 C4 C3 122.8(2) . .
C5 C4 H4 118.6 . .
C3 C4 H4 118.6 . .
C4 C5 C6 120.4(2) . .
C4 C5 H5 119.8 . .
C6 C5 H5 119.8 . .
C7 C6 C5 116.3(2) . .
C7 C6 C8 116.1(2) . .
C5 C6 C8 127.7(2) . .
C6 C7 C2 123.6(2) . .
C6 C7 C11 123.5(2) . .
C2 C7 C11 112.85(19) . .
C9 C8 C6 120.4(2) . .
C9 C8 H8 119.8 . .
C6 C8 H8 119.8 . .
C8 C9 C10 122.8(2) . .
C8 C9 H9 118.6 . .
C10 C9 H9 118.6 . .
C11 C10 C9 118.7(2) . .
C11 C10 H10 120.7 . .
C9 C10 H10 120.7 . .
C10 C11 C7 118.5(2) . .
C10 C11 C12 136.3(2) . .
C7 C11 C12 105.19(19) . .
N2 C12 C1 116.1(2) . .
N2 C12 C11 135.2(2) . .
C1 C12 C11 108.44(17) . .
C18 C13 C14 121.6(2) . .
C18 C13 N1 120.4(2) . .
C14 C13 N1 117.9(2) . .
C15 C14 C13 117.7(2) . .
C15 C14 C19 120.0(2) . .
C13 C14 C19 122.3(2) . .
C16 C15 C14 121.7(3) . .
C16 C15 H15 119.2 . .
C14 C15 H15 119.2 . .
C17 C16 C15 119.5(3) . .
C17 C16 H16 120.3 . .
C15 C16 H16 120.3 . .
C16 C17 C18 121.7(3) . .
C16 C17 H17 119.1 . .
C18 C17 H17 119.1 . .
C17 C18 C13 117.8(2) . .
C17 C18 C22 120.4(2) . .
C13 C18 C22 121.8(2) . .
C21 C19 C14 110.4(2) . .
C21 C19 C20 110.8(2) . .
C14 C19 C20 112.8(2) . .
C21 C19 H19 107.5 . .
C14 C19 H19 107.5 . .
C20 C19 H19 107.5 . .
C19 C20 H20A 109.5 . .
C19 C20 H20B 109.5 . .
H20A C20 H20B 109.5 . .
C19 C20 H20C 109.5 . .
H20A C20 H20C 109.5 . .
H20B C20 H20C 109.5 . .
C19 C21 H21A 109.5 . .
C19 C21 H21B 109.5 . .
H21A C21 H21B 109.5 . .
C19 C21 H21C 109.5 . .
H21A C21 H21C 109.5 . .
H21B C21 H21C 109.5 . .
C18 C22 C24 113.2(2) . .
C18 C22 C23 110.6(2) . .
C24 C22 C23 110.9(3) . .
C18 C22 H22 107.3 . .
C24 C22 H22 107.3 . .
C23 C22 H22 107.3 . .
C22 C23 H23A 109.5 . .
C22 C23 H23B 109.5 . .
H23A C23 H23B 109.5 . .
C22 C23 H23C 109.5 . .
H23A C23 H23C 109.5 . .
H23B C23 H23C 109.5 . .
C22 C24 H24A 109.5 . .
C22 C24 H24B 109.5 . .
H24A C24 H24B 109.5 . .
C22 C24 H24C 109.5 . .
H24A C24 H24C 109.5 . .
H24B C24 H24C 109.5 . .
C30 C25 C26 121.7(2) . .
C30 C25 N2 121.0(2) . .
C26 C25 N2 117.3(2) . .
C27 C26 C25 117.6(2) . .
C27 C26 C31 120.6(2) . .
C25 C26 C31 121.8(2) . .
C28 C27 C26 121.6(2) . .
C28 C27 H27 119.2 . .
C26 C27 H27 119.2 . .
C27 C28 C29 119.8(2) . .
C27 C28 H28 120.1 . .
C29 C28 H28 120.1 . .
C28 C29 C30 121.6(3) . .
C28 C29 H29 119.2 . .
C30 C29 H29 119.2 . .
C29 C30 C25 117.5(2) . .
C29 C30 C34 120.5(2) . .
C25 C30 C34 122.0(2) . .
C26 C31 C32 111.9(2) . .
C26 C31 C33 112.0(2) . .
C32 C31 C33 109.7(2) . .
C26 C31 H31 107.7 . .
C32 C31 H31 107.7 . .
C33 C31 H31 107.7 . .
C31 C32 H32A 109.5 . .
C31 C32 H32B 109.5 . .
H32A C32 H32B 109.5 . .
C31 C32 H32C 109.5 . .
H32A C32 H32C 109.5 . .
H32B C32 H32C 109.5 . .
C31 C33 H33A 109.5 . .
C31 C33 H33B 109.5 . .
H33A C33 H33B 109.5 . .
C31 C33 H33C 109.5 . .
H33A C33 H33C 109.5 . .
H33B C33 H33C 109.5 . .
C30 C34 C36 109.8(2) . .
C30 C34 C35 112.5(2) . .
C36 C34 C35 110.9(2) . .
C30 C34 H34 107.8 . .
C36 C34 H34 107.8 . .
C35 C34 H34 107.8 . .
C34 C35 H35A 109.5 . .
C34 C35 H35B 109.5 . .
H35A C35 H35B 109.5 . .
C34 C35 H35C 109.5 . .
H35A C35 H35C 109.5 . .
H35B C35 H35C 109.5 . .
C34 C36 H36A 109.5 . .
C34 C36 H36B 109.5 . .
H36A C36 H36B 109.5 . .
C34 C36 H36C 109.5 . .
H36A C36 H36C 109.5 . .
H36B C36 H36C 109.5 . .
Ni1 Cl1 Ni1 88.44(2) . 3
C1 N1 C13 119.69(18) . .
C1 N1 Ni1 111.43(15) . .
C13 N1 Ni1 128.16(14) . .
C12 N2 C25 117.77(18) . .
C12 N2 Ni1 111.57(15) . .
C25 N2 Ni1 130.01(14) . .
N1 Ni1 N2 84.02(7) . .
N1 Ni1 Cl1 114.11(6) . .
N2 Ni1 Cl1 128.66(6) . .
N1 Ni1 Cl1 135.11(6) . 3
N2 Ni1 Cl1 108.75(6) . 3
Cl1 Ni1 Cl1 91.56(2) . 3

loop_
_geom_bond_atom_site_label_1
_geom_bond_atom_site_label_2
_geom_bond_distance
_geom_bond_site_symmetry_2
C1 N1 1.313(3) .
C1 C12 1.451(3) .
C1 C2 1.471(3) .
C2 C3 1.377(3) .
C2 C7 1.419(3) .
C3 C4 1.414(3) .
C3 H3 0.9500 .
C4 C5 1.369(3) .
C4 H4 0.9500 .
C5 C6 1.416(3) .
C5 H5 0.9500 .
C6 C7 1.396(3) .
C6 C8 1.417(3) .
C7 C11 1.426(3) .
C8 C9 1.370(3) .
C8 H8 0.9500 .
C9 C10 1.407(3) .
C9 H9 0.9500 .
C10 C11 1.371(3) .
C10 H10 0.9500 .
C11 C12 1.468(3) .
C12 N2 1.310(3) .
C13 C18 1.399(3) .
C13 C14 1.409(3) .
C13 N1 1.435(3) .
C14 C15 1.393(3) .
C14 C19 1.524(4) .
C15 C16 1.381(4) .
C15 H15 0.9500 .
C16 C17 1.375(4) .
C16 H16 0.9500 .
C17 C18 1.397(3) .
C17 H17 0.9500 .
C18 C22 1.515(4) .
C19 C21 1.523(4) .
C19 C20 1.536(3) .
C19 H19 1.0000 .
C20 H20A 0.9800 .
C20 H20B 0.9800 .
C20 H20C 0.9800 .
C21 H21A 0.9800 .
C21 H21B 0.9800 .
C21 H21C 0.9800 .
C22 C24 1.521(4) .
C22 C23 1.524(4) .
C22 H22 1.0000 .
C23 H23A 0.9800 .
C23 H23B 0.9800 .
C23 H23C 0.9800 .
C24 H24A 0.9800 .
C24 H24B 0.9800 .
C24 H24C 0.9800 .
C25 C30 1.402(3) .
C25 C26 1.407(3) .
C25 N2 1.441(3) .
C26 C27 1.392(3) .
C26 C31 1.522(3) .
C27 C28 1.370(4) .
C27 H27 0.9500 .
C28 C29 1.380(4) .
C28 H28 0.9500 .
C29 C30 1.393(3) .
C29 H29 0.9500 .
C30 C34 1.514(3) .
C31 C32 1.524(3) .
C31 C33 1.534(4) .
C31 H31 1.0000 .
C32 H32A 0.9800 .
C32 H32B 0.9800 .
C32 H32C 0.9800 .
C33 H33A 0.9800 .
C33 H33B 0.9800 .
C33 H33C 0.9800 .
C34 C36 1.514(4) .
C34 C35 1.520(4) .
C34 H34 1.0000 .
C35 H35A 0.9800 .
C35 H35B 0.9800 .
C35 H35C 0.9800 .
C36 H36A 0.9800 .
C36 H36B 0.9800 .
C36 H36C 0.9800 .
Cl1 Ni1 2.2846(7) .
Cl1 Ni1 2.2886(7) 3
N1 Ni1 1.9447(17) .
N2 Ni1 1.9460(19) .
Ni1 Cl1 2.2886(7) 3
